data_7705992
loop_
_publ_author_name
'Gao, Jin-Ping'
'Yao, Ru-Xin'
'Chen, Xiao-Hui'
'Li, Hui-Hui'
'Zhang, Chao'
'Zhang, Fu-Qiang'
'Zhang, Xian-Ming'

_publ_section_title
;
 Blue luminescent N,S-doped carbon dots encapsulated in red emissive
 Eu-MOF to form dually emissive composite for reversible anti-counterfeit
 ink.
;
_journal_issue 5
_journal_name_full 'Dalton transactions (Cambridge, England : 2003)'
_journal_page_first 1690
_journal_page_last 1696
_journal_paper_doi 10.1039/d0dt03048a
_journal_volume 50
_journal_year 2021
_chemical_formula_moiety 'C44 H29 Eu3 O21, H2 O, 1.5(C4 H8 O2)'
_chemical_formula_sum 'C50 H43 Eu3 O25'
_chemical_formula_weight 1499.72
_space_group_crystal_system monoclinic
_space_group_IT_number 15
_space_group_name_Hall '-C 2yc'
_space_group_name_H-M_alt 'C 1 2/c 1'
_atom_sites_solution_hydrogens mixed
_atom_sites_solution_primary dual
_audit_creation_date 2020-12-03
_audit_creation_method
;
Olex2 1.3
(compiled 2020.11.12 svn.r5f609507 for OlexSys, GUI svn.r6219)
;
_audit_update_record
;
2020-12-03 deposited with the CCDC.	2020-12-07 downloaded from the CCDC.
;
_cell_angle_alpha 90
_cell_angle_beta 114.4580(10)
_cell_angle_gamma 90
_cell_formula_units_Z 4
_cell_length_a 22.7581(3)
_cell_length_b 22.9065(2)
_cell_length_c 12.9867(2)
_cell_measurement_reflns_used 20867
_cell_measurement_temperature 170.0
_cell_measurement_theta_max 75.7140
_cell_measurement_theta_min 4.2270
_cell_volume 6162.56(14)
_computing_molecular_graphics 'Olex2 1.3 (Dolomanov et al., 2009)'
_computing_publication_material 'Olex2 1.3 (Dolomanov et al., 2009)'
_computing_structure_refinement 'SHELXL 2018/3 (Sheldrick, 2015)'
_computing_structure_solution 'SHELXT 2018/2 (Sheldrick, 2018)'
_diffrn_ambient_temperature 170.15
_diffrn_measured_fraction_theta_full 0.998
_diffrn_measured_fraction_theta_max 0.998
_diffrn_measurement_device_type 'CrysAlisPro 1.171.40.35a (Rigaku OD, 2018)'
_diffrn_measurement_method '/w scans with narrow frames'
_diffrn_radiation_type CuK\a
_diffrn_radiation_wavelength 1.54184
_diffrn_reflns_av_R_equivalents 0.0793
_diffrn_reflns_av_unetI/netI 0.0346
_diffrn_reflns_Laue_measured_fraction_full 0.998
_diffrn_reflns_Laue_measured_fraction_max 0.998
_diffrn_reflns_limit_h_max 26
_diffrn_reflns_limit_h_min -22
_diffrn_reflns_limit_k_max 23
_diffrn_reflns_limit_k_min -26
_diffrn_reflns_limit_l_max 13
_diffrn_reflns_limit_l_min -15
_diffrn_reflns_number 30965
_diffrn_reflns_point_group_measured_fraction_full 0.998
_diffrn_reflns_point_group_measured_fraction_max 0.998
_diffrn_reflns_theta_full 64.998
_diffrn_reflns_theta_max 64.998
_diffrn_reflns_theta_min 4.268
_exptl_absorpt_coefficient_mu 22.207
_exptl_absorpt_correction_T_max 1.00000
_exptl_absorpt_correction_T_min 0.27123
_exptl_absorpt_correction_type multi-scan
_exptl_absorpt_process_details
;
CrysAlisPro 1.171.40.35a (Rigaku Oxford Diffraction, 2018)
Empirical absorption correction using spherical harmonics,
 implemented in SCALE3 ABSPACK scaling algorithm.
Empirical absorption correction using spherical harmonics, implemented in SCALE3 ABSPACK scaling algorithm.
;
_exptl_crystal_colour colourless
_exptl_crystal_colour_primary colourless
_exptl_crystal_density_diffrn 1.616
_exptl_crystal_description needle
_exptl_crystal_F_000 2928
_exptl_crystal_size_max 0.12
_exptl_crystal_size_mid 0.08
_exptl_crystal_size_min 0.05
_refine_diff_density_max 1.607
_refine_diff_density_min -2.583
_refine_diff_density_rms 0.164
_refine_ls_extinction_method none
_refine_ls_goodness_of_fit_ref 1.048
_refine_ls_hydrogen_treatment constr
_refine_ls_matrix_type full
_refine_ls_number_parameters 417
_refine_ls_number_reflns 5234
_refine_ls_number_restraints 1254
_refine_ls_restrained_S_all 0.957
_refine_ls_R_factor_all 0.0519
_refine_ls_R_factor_gt 0.0496
_refine_ls_shift/su_max 0.002
_refine_ls_shift/su_mean 0.000
_refine_ls_structure_factor_coef Fsqd
_refine_ls_weighting_details 'w=1/[\s^2^(Fo^2^)+(0.0941P)^2^+48.7837P] where P=(Fo^2^+2Fc^2^)/3'
_refine_ls_weighting_scheme calc
_refine_ls_wR_factor_gt 0.1378
_refine_ls_wR_factor_ref 0.1398
_reflns_Friedel_coverage 0.000
_reflns_number_gt 4899
_reflns_number_total 5234
_reflns_threshold_expression 'I > 2\s(I)'
_cod_data_source_file d0dt03048a2.cif
_cod_data_source_block 20201122-eu_a
_cod_depositor_comments 'Adding full bibliography for 7705992.cif.'
_cod_database_code 7705992
_shelx_shelxl_version_number 2018/3
_shelx_space_group_comment
;
The symmetry employed for this shelxl refinement is uniquely defined
by the following loop, which should always be used as a source of
symmetry information in preference to the above space-group names.
They are only intended as comments.
;
_olex2_refinement_description
;
1. Fixed Uiso
 At 1.2 times of:
  All C(H) groups, All C(H,H) groups
 At 1.5 times of:
  All O(H) groups, All O(H,H) groups
2. Restrained distances
 O12-C1A = O12-C1D = O13-C1B = O13-C1C
 1.43 with sigma of 0.02
 O15-C1E = O15-C1H = O16-C1F = O16-C1G
 1.43 with sigma of 0.02
 C1A-C1B = C1C-C1D
 1.51 with sigma of 0.02
 C1E-C1F = C1G-C1H
 1.51 with sigma of 0.02
 O12-C1B = O13-C1D
 2.41 with sigma of 0.04
 O15-C1G = O16-C1E
 2.42 with sigma of 0.04
 O12-C1C = O13-C1A
 2.42 with sigma of 0.04
 O15-C1F = O16-C1H
 2.41 with sigma of 0.04
 O12-C1B \\sim O12-C1C \\sim O13-C1A \\sim O13-C1D
 with sigma of 0.04
 C1E-C1F \\sim C1G-C1H
 with sigma of 0.02
 C1A-C1B \\sim C1C-C1D
 with sigma of 0.02
 O15-C1F \\sim O15-C1G \\sim O16-C1E \\sim O16-C1H
 with sigma of 0.04
 O12-C1A \\sim O12-C1D \\sim O13-C1B \\sim O13-C1C
 with sigma of 0.02
 O15-C1E \\sim O15-C1H \\sim O16-C1F \\sim O16-C1G
 with sigma of 0.02
 C1A-C1C \\sim C1B-C1D
 with sigma of 0.04
 C1E-C1G \\sim C1F-C1H
 with sigma of 0.04
3. Uiso/Uaniso restraints and constraints
All non-hydrogen atoms have similar U: within 3A with sigma of 0.02 and sigma
for terminal atoms of 0.04 within 3A
O12 \\sim O13 \\sim C1A \\sim C1B \\sim C1C \\sim C1D: within 2A with sigma of
0.04 and sigma for terminal atoms of 0.08 within 2A
O15 \\sim O16 \\sim C1E \\sim C1F \\sim C1G \\sim C1H: within 2A with sigma of
0.04 and sigma for terminal atoms of 0.08 within 2A
All non-hydrogen atoms restrained to be isotropic: with sigma of 0.1 and sigma
for terminal atoms of 0.2
Uanis(O11) \\sim Ueq: with sigma of 0.006 and sigma for terminal atoms of 0.012
4. Rigid body (RIGU) restrains
 O12, O13, C1A, C1B, C1C, C1D
 with sigma for 1-2 distances of 0.004 and sigma for 1-3 distances of 0.004
 O15, O16, C1E, C1F, C1G, C1H
 with sigma for 1-2 distances of 0.004 and sigma for 1-3 distances of 0.004
 C1D, O12, C1A, C1B, C1C, O13
 with sigma for 1-2 distances of 0.001 and sigma for 1-3 distances of 0.002
5. Others
 Fixed Sof: O11(0.5) H11A(0.5) O14(0.5) H14A(0.5) H14B(0.5) O12(0.5) O13(0.5)
 C1A(0.5) H1AA(0.5) H1AB(0.5) C1B(0.5) H1BA(0.5) H1BB(0.5) C1C(0.5) H1CA(0.5)
 H1CB(0.5) C1D(0.5) H1DA(0.5) H1DB(0.5) O15(0.25) O16(0.25) C1E(0.25)
 H1EA(0.25) H1EB(0.25) C1F(0.25) H1FA(0.25) H1FB(0.25) C1G(0.25) H1GA(0.25)
 H1GB(0.25) C1H(0.25) H1HA(0.25) H1HB(0.25)
6.a Riding coordinates:
 O9(H9A,H9B), O10(H10A,H10B), O11(H11A), O14(H14A,H14B)
6.b Free rotating group:
 O15(O16,C1E,C1F,C1G,C1H)
6.c Secondary CH2 refined with riding coordinates:
 C1A(H1AA,H1AB), C1B(H1BA,H1BB), C1C(H1CA,H1CB), C1D(H1DA,H1DB), C1E(H1EA,
 H1EB), C1F(H1FA,H1FB), C1G(H1GA,H1GB), C1H(H1HA,H1HB)
6.d Aromatic/amide H refined with riding coordinates:
 C3(H3), C5(H5), C7(H7), C10(H10), C11(H11), C12(H12), C14(H14), C16(H16),
 C18(H18), C22(H22)
;
_olex2_submission_special_instructions 'No special instructions were received'

loop_
_space_group_symop_operation_xyz
'x, y, z'
'-x, y, -z+1/2'
'x+1/2, y+1/2, z'
'-x+1/2, y+1/2, -z+1/2'
'-x, -y, -z'
'x, -y, z-1/2'
'-x+1/2, -y+1/2, -z'
'x+1/2, -y+1/2, z-1/2'

loop_
_atom_site_label
_atom_site_type_symbol
_atom_site_fract_x
_atom_site_fract_y
_atom_site_fract_z
_atom_site_U_iso_or_equiv
_atom_site_adp_type
_atom_site_occupancy
_atom_site_site_symmetry_order
_atom_site_calc_flag
_atom_site_refinement_flags_posn
_atom_site_refinement_flags_adp
_atom_site_refinement_flags_occupancy
_atom_site_disorder_assembly
_atom_site_disorder_group
Eu1 Eu 0.70573(2) 0.19750(2) 0.85667(2) 0.01570(15) Uani 1 1 d . U . . .
Eu2 Eu 0.500000 0.09145(2) 0.750000 0.02070(16) Uani 1 2 d S TU P . .
O1 O 0.69105(19) 0.27734(18) 0.9768(4) 0.0241(9) Uani 1 1 d . U . . .
O2 O 0.6956(2) 0.3600(2) 1.0643(5) 0.0501(15) Uani 1 1 d . U . . .
O3 O 0.1668(2) 0.60666(19) 0.7871(4) 0.0340(11) Uani 1 1 d . U . . .
O4 O 0.0777(2) 0.55597(19) 0.6890(4) 0.0339(11) Uani 1 1 d . U . . .
O5 O 0.0898(2) 0.4032(2) 0.4248(4) 0.0323(10) Uani 1 1 d . U . . .
O6 O 0.1783(2) 0.34800(17) 0.4939(3) 0.0251(9) Uani 1 1 d . U . . .
O7 O 0.39184(19) 0.22641(19) 0.7695(4) 0.0314(10) Uani 1 1 d . U . . .
O8 O 0.4797(2) 0.1728(2) 0.8401(4) 0.0347(11) Uani 1 1 d . U . . .
O9 O 0.7163(4) 0.1881(3) 0.6765(6) 0.080(2) Uani 1 1 d . U . . .
H9A H 0.749349 0.167450 0.686841 0.120 Uiso 1 1 d R U . . .
H9B H 0.723199 0.221540 0.655361 0.120 Uiso 1 1 d R U . . .
O10 O 0.7461(3) 0.2879(3) 0.8144(4) 0.0590(17) Uani 1 1 d . U . . .
H10A H 0.735645 0.306678 0.752878 0.088 Uiso 1 1 d R U . . .
H10B H 0.776095 0.308068 0.863118 0.088 Uiso 1 1 d R U . . .
C1 C 0.4517(3) 0.2201(3) 0.8240(5) 0.0217(12) Uani 1 1 d . U . . .
C2 C 0.4905(3) 0.2745(3) 0.8670(5) 0.0207(11) Uani 1 1 d . U . . .
C3 C 0.5568(3) 0.2724(3) 0.9162(5) 0.0219(11) Uani 1 1 d . U . . .
H3 H 0.578766 0.236041 0.930070 0.026 Uiso 1 1 calc R U . . .
C4 C 0.5909(3) 0.3242(3) 0.9450(5) 0.0231(12) Uani 1 1 d . U . . .
C5 C 0.5596(3) 0.3779(3) 0.9270(5) 0.0238(12) Uani 1 1 d . U . . .
H5 H 0.584298 0.412683 0.950343 0.029 Uiso 1 1 calc R U . . .
C6 C 0.4925(3) 0.3812(3) 0.8752(5) 0.0233(12) Uani 1 1 d . U . . .
C7 C 0.4588(3) 0.3281(3) 0.8454(5) 0.0225(12) Uani 1 1 d . U . . .
H7 H 0.412938 0.328688 0.809496 0.027 Uiso 1 1 calc R U . . .
C8 C 0.6632(3) 0.3211(2) 0.9973(5) 0.0211(12) Uani 1 1 d . U . . .
C9 C 0.4554(3) 0.4372(3) 0.8455(5) 0.0267(13) Uani 1 1 d . U . . .
C10 C 0.4866(3) 0.4914(3) 0.8671(6) 0.0300(14) Uani 1 1 d . U . . .
H10 H 0.532437 0.492792 0.900624 0.036 Uiso 1 1 calc R U . . .
C11 C 0.4519(3) 0.5426(3) 0.8406(6) 0.0342(15) Uani 1 1 d . U . . .
H11 H 0.473979 0.578961 0.856022 0.041 Uiso 1 1 calc R U . . .
O11 O 0.5291(7) -0.0104(5) 0.8142(14) 0.063(3) Uani 0.5 1 d . U P A -1
H11A H 0.536478 -0.042709 0.852621 0.095 Uiso 0.5 1 d R U P A -1
C12 C 0.3849(3) 0.5416(3) 0.7914(6) 0.0319(14) Uani 1 1 d . U . . .
H12 H 0.361437 0.577192 0.774717 0.038 Uiso 1 1 calc R U . . .
C13 C 0.3518(3) 0.4884(3) 0.7662(6) 0.0303(14) Uani 1 1 d . U . . .
C14 C 0.3886(3) 0.4370(3) 0.7949(6) 0.0301(14) Uani 1 1 d . U . . .
H14 H 0.366767 0.400516 0.778964 0.036 Uiso 1 1 calc R U . . .
C15 C 0.2802(3) 0.4856(3) 0.7117(6) 0.0277(13) Uani 1 1 d . U . . .
C16 C 0.2428(3) 0.5257(3) 0.7389(6) 0.0283(13) Uani 1 1 d . U . . .
H16 H 0.263387 0.555397 0.792912 0.034 Uiso 1 1 calc R U . . .
C17 C 0.1761(3) 0.5229(3) 0.6888(6) 0.0279(13) Uani 1 1 d . U . . .
C18 C 0.1448(3) 0.4806(3) 0.6081(5) 0.0268(13) Uani 1 1 d . U . . .
H18 H 0.098985 0.479469 0.572267 0.032 Uiso 1 1 calc R U . . .
C19 C 0.1812(3) 0.4399(3) 0.5800(5) 0.0261(13) Uani 1 1 d . U . . .
C20 C 0.1467(3) 0.3940(3) 0.4918(5) 0.0245(12) Uani 1 1 d . U . . .
C21 C 0.1374(3) 0.5655(3) 0.7244(6) 0.0284(13) Uani 1 1 d . U . . .
C22 C 0.2482(3) 0.4424(3) 0.6313(6) 0.0293(13) Uani 1 1 d . U . . .
H22 H 0.272613 0.414418 0.611665 0.035 Uiso 1 1 calc R U . . .
O14 O 0.4048(10) 0.1494(10) 1.0048(15) 0.124(8) Uani 0.5 1 d . U P . .
H14A H 0.421920 0.123986 0.978071 0.186 Uiso 0.5 1 d R U P . .
H14B H 0.378010 0.176386 0.971511 0.186 Uiso 0.5 1 d R U P . .
O12 O 0.2910(7) 0.3742(8) 1.0890(10) 0.094(4) Uani 0.5 1 d D U P . .
O13 O 0.2875(8) 0.3483(8) 0.8796(10) 0.094(4) Uani 0.5 1 d D U P . .
C1A C 0.2508(12) 0.4098(9) 0.9918(13) 0.101(4) Uani 0.5 1 d D U P . .
H1AA H 0.275462 0.444278 0.986030 0.121 Uiso 0.5 1 calc R U P . .
H1AB H 0.212288 0.423711 1.001767 0.121 Uiso 0.5 1 calc R U P . .
C1B C 0.2303(9) 0.3741(11) 0.8863(12) 0.091(4) Uani 0.5 1 d D U P . .
H1BA H 0.200549 0.342756 0.887351 0.109 Uiso 0.5 1 calc R U P . .
H1BB H 0.207287 0.399003 0.819368 0.109 Uiso 0.5 1 calc R U P . .
C1C C 0.3299(13) 0.3137(10) 0.9756(13) 0.103(5) Uani 0.5 1 d D U P . .
H1CA H 0.369883 0.304308 0.966221 0.124 Uiso 0.5 1 calc R U P . .
H1CB H 0.308256 0.276514 0.977503 0.124 Uiso 0.5 1 calc R U P . .
C1D C 0.3471(9) 0.3452(12) 1.0847(12) 0.096(4) Uani 0.5 1 d D U P . .
H1DA H 0.365061 0.317149 1.148112 0.115 Uiso 0.5 1 calc R U P . .
H1DB H 0.380740 0.374688 1.094055 0.115 Uiso 0.5 1 calc R U P . .
O15 O 0.5180(14) -0.0830(10) 0.9884(17) 0.095(6) Uani 0.25 1 d DG U P B -2
O16 O 0.5055(14) -0.0330(9) 0.7814(16) 0.069(5) Uani 0.25 1 d DG U P B -2
C1E C 0.5170(15) -0.0211(10) 0.9741(18) 0.086(5) Uani 0.25 1 d DG U P B -2
H1EA H 0.543849 -0.002350 1.047309 0.104 Uiso 0.25 1 calc R U P B -2
H1EB H 0.472229 -0.006537 0.949173 0.104 Uiso 0.25 1 calc R U P B -2
C1F C 0.5425(14) -0.0051(9) 0.887(2) 0.068(5) Uani 0.25 1 d DG U P B -2
H1FA H 0.540454 0.037750 0.876848 0.082 Uiso 0.25 1 calc R U P B -2
H1FB H 0.588226 -0.017240 0.915014 0.082 Uiso 0.25 1 calc R U P B -2
C1G C 0.5065(16) -0.0949(8) 0.7957(18) 0.074(5) Uani 0.25 1 d DG U P B -2
H1GA H 0.551205 -0.109434 0.820617 0.089 Uiso 0.25 1 calc R U P B -2
H1GB H 0.479579 -0.113597 0.722512 0.089 Uiso 0.25 1 calc R U P B -2
C1H C 0.4810(14) -0.1109(9) 0.882(2) 0.083(6) Uani 0.25 1 d DG U P B -2
H1HA H 0.435233 -0.098808 0.854814 0.099 Uiso 0.25 1 calc R U P B -2
H1HB H 0.483060 -0.153761 0.892957 0.099 Uiso 0.25 1 calc R U P B -2

loop_
_atom_site_aniso_label
_atom_site_aniso_U_11
_atom_site_aniso_U_22
_atom_site_aniso_U_33
_atom_site_aniso_U_23
_atom_site_aniso_U_13
_atom_site_aniso_U_12
Eu1 0.0104(2) 0.0103(2) 0.0208(2) -0.00213(11) 0.00089(15) 0.00032(11)
Eu2 0.0098(3) 0.0093(3) 0.0368(3) 0.000 0.0034(2) 0.000
O1 0.0148(19) 0.018(2) 0.033(2) -0.0054(17) 0.0029(17) 0.0035(16)
O2 0.016(2) 0.030(3) 0.081(4) -0.028(3) -0.004(2) 0.0024(19)
O3 0.024(2) 0.017(2) 0.051(3) -0.0205(19) 0.005(2) -0.0003(17)
O4 0.017(2) 0.026(2) 0.056(3) -0.017(2) 0.012(2) 0.0028(17)
O5 0.016(2) 0.030(2) 0.040(2) -0.0164(19) 0.0006(18) -0.0007(17)
O6 0.031(2) 0.0113(19) 0.029(2) -0.0083(16) 0.0088(18) 0.0027(16)
O7 0.015(2) 0.022(2) 0.044(2) 0.0001(19) -0.0005(18) -0.0040(17)
O8 0.019(2) 0.022(2) 0.055(3) -0.008(2) 0.007(2) 0.0006(18)
O9 0.128(7) 0.072(5) 0.059(4) -0.017(3) 0.058(4) -0.014(4)
O10 0.078(4) 0.055(3) 0.032(3) -0.002(2) 0.011(3) -0.046(3)
C1 0.017(3) 0.020(3) 0.024(3) -0.003(2) 0.005(2) 0.000(2)
C2 0.015(3) 0.018(3) 0.024(3) -0.007(2) 0.003(2) -0.002(2)
C3 0.017(3) 0.019(3) 0.026(3) -0.001(2) 0.005(2) 0.005(2)
C4 0.018(3) 0.018(3) 0.028(3) -0.005(2) 0.005(2) -0.001(2)
C5 0.014(3) 0.018(3) 0.034(3) -0.006(2) 0.004(2) -0.003(2)
C6 0.016(3) 0.018(3) 0.029(3) -0.008(2) 0.003(2) 0.003(2)
C7 0.014(2) 0.020(3) 0.028(3) -0.006(2) 0.003(2) 0.003(2)
C8 0.011(3) 0.012(3) 0.033(3) -0.004(2) 0.002(2) 0.001(2)
C9 0.018(3) 0.020(3) 0.035(3) -0.012(2) 0.004(2) 0.002(2)
C10 0.015(3) 0.022(3) 0.043(3) -0.008(3) 0.003(2) 0.002(2)
C11 0.024(3) 0.020(3) 0.050(4) -0.010(3) 0.006(3) -0.002(3)
O11 0.062(7) 0.023(5) 0.107(8) 0.007(5) 0.036(6) -0.011(5)
C12 0.018(3) 0.020(3) 0.048(3) -0.010(3) 0.004(3) 0.007(2)
C13 0.023(3) 0.021(3) 0.040(3) -0.009(2) 0.006(3) 0.002(2)
C14 0.019(3) 0.021(3) 0.042(3) -0.015(3) 0.005(2) 0.000(2)
C15 0.019(3) 0.018(3) 0.039(3) -0.011(2) 0.006(2) 0.002(2)
C16 0.020(3) 0.017(3) 0.038(3) -0.010(2) 0.003(2) 0.003(2)
C17 0.021(3) 0.017(3) 0.039(3) -0.008(2) 0.006(2) 0.002(2)
C18 0.016(3) 0.020(3) 0.037(3) -0.010(2) 0.004(2) 0.001(2)
C19 0.019(3) 0.018(3) 0.036(3) -0.006(2) 0.005(2) 0.001(2)
C20 0.025(3) 0.016(3) 0.030(3) -0.005(2) 0.008(2) -0.001(2)
C21 0.020(3) 0.020(3) 0.040(3) -0.010(3) 0.007(3) 0.004(2)
C22 0.025(3) 0.018(3) 0.038(3) -0.010(2) 0.006(2) 0.005(2)
O14 0.145(17) 0.131(17) 0.097(13) 0.066(12) 0.050(12) -0.020(14)
O12 0.100(8) 0.147(10) 0.046(5) -0.015(6) 0.042(5) -0.018(7)
O13 0.118(8) 0.126(10) 0.041(5) -0.020(6) 0.036(5) -0.017(7)
C1A 0.114(9) 0.146(10) 0.051(5) -0.014(6) 0.042(6) -0.011(8)
C1B 0.113(9) 0.125(10) 0.041(5) -0.001(6) 0.040(6) -0.019(7)
C1C 0.124(10) 0.141(10) 0.045(5) -0.016(6) 0.035(6) -0.009(8)
C1D 0.102(8) 0.150(11) 0.046(5) -0.017(7) 0.041(6) -0.016(8)
O15 0.092(10) 0.068(9) 0.109(10) 0.002(9) 0.024(9) -0.006(9)
O16 0.064(9) 0.048(8) 0.085(10) -0.006(7) 0.020(9) 0.000(8)
C1E 0.085(11) 0.065(9) 0.098(11) -0.002(9) 0.028(9) 0.000(9)
C1F 0.063(10) 0.042(9) 0.088(10) -0.008(8) 0.019(8) 0.005(8)
C1G 0.074(11) 0.040(8) 0.094(11) -0.001(8) 0.022(10) -0.004(9)
C1H 0.077(11) 0.062(10) 0.104(11) -0.001(9) 0.032(9) -0.001(9)

loop_
_atom_type_symbol
_atom_type_description
_atom_type_scat_dispersion_real
_atom_type_scat_dispersion_imag
_atom_type_scat_source
C C 0.0181 0.0091 'International Tables Vol C Tables 4.2.6.8 and 6.1.1.4'
H H 0.0000 0.0000 'International Tables Vol C Tables 4.2.6.8 and 6.1.1.4'
Eu Eu -8.9294 11.1857 'International Tables Vol C Tables 4.2.6.8 and 6.1.1.4'
O O 0.0492 0.0322 'International Tables Vol C Tables 4.2.6.8 and 6.1.1.4'

loop_
_geom_angle_atom_site_label_1
_geom_angle_atom_site_label_2
_geom_angle_atom_site_label_3
_geom_angle
_geom_angle_site_symmetry_1
_geom_angle_site_symmetry_3
_geom_angle_publ_flag
O1 Eu1 Eu1 33.72(9) . 7_657 ?
O1 Eu1 Eu1 33.73(9) 7_657 7_657 ?
O1 Eu1 O1 67.45(15) 7_657 . ?
O1 Eu1 C8 26.73(15) 7_657 7_657 ?
O1 Eu1 C8 93.88(14) . 7_657 ?
O2 Eu1 Eu1 85.16(12) 7_657 7_657 ?
O2 Eu1 O1 117.94(15) 7_657 . ?
O2 Eu1 O1 52.48(14) 7_657 7_657 ?
O2 Eu1 O9 85.2(3) 7_657 . ?
O2 Eu1 C8 26.16(16) 7_657 7_657 ?
O3 Eu1 Eu1 146.82(13) 3_545 7_657 ?
O3 Eu1 O1 128.13(15) 3_545 7_657 ?
O3 Eu1 O1 140.79(16) 3_545 . ?
O3 Eu1 O2 79.26(15) 3_545 7_657 ?
O3 Eu1 O6 73.59(17) 3_545 8_556 ?
O3 Eu1 O9 73.7(2) 3_545 . ?
O3 Eu1 O10 143.85(19) 3_545 . ?
O3 Eu1 C8 104.80(16) 3_545 7_657 ?
O6 Eu1 Eu1 76.26(10) 8_556 7_657 ?
O6 Eu1 O1 84.08(14) 8_556 7_657 ?
O6 Eu1 O1 73.03(14) 8_556 . ?
O6 Eu1 O2 85.92(19) 8_556 7_657 ?
O6 Eu1 O9 147.2(2) 8_556 . ?
O6 Eu1 O10 142.51(17) 8_556 . ?
O6 Eu1 C8 87.82(16) 8_556 7_657 ?
O7 Eu1 Eu1 116.51(12) 2_656 7_657 ?
O7 Eu1 O1 148.18(15) 2_656 7_657 ?
O7 Eu1 O1 83.85(15) 2_656 . ?
O7 Eu1 O2 158.20(17) 2_656 7_657 ?
O7 Eu1 O3 82.88(16) 2_656 3_545 ?
O7 Eu1 O6 100.97(16) 2_656 8_556 ?
O7 Eu1 O9 77.8(3) 2_656 . ?
O7 Eu1 O10 86.3(2) 2_656 . ?
O7 Eu1 C8 169.78(17) 2_656 7_657 ?
O9 Eu1 Eu1 134.15(18) . 7_657 ?
O9 Eu1 O1 138.1(2) . . ?
O9 Eu1 O1 114.4(2) . 7_657 ?
O9 Eu1 C8 97.7(2) . 7_657 ?
O10 Eu1 Eu1 67.77(13) . 7_657 ?
O10 Eu1 O1 72.03(17) . 7_657 ?
O10 Eu1 O1 71.29(19) . . ?
O10 Eu1 O2 100.8(2) . 7_657 ?
O10 Eu1 O9 70.3(2) . . ?
O10 Eu1 C8 83.5(2) . 7_657 ?
C8 Eu1 Eu1 60.25(12) 7_657 7_657 ?
O4 Eu2 O4 139.7(2) 4_546 3_545 ?
O4 Eu2 O11 72.3(3) 4_546 . ?
O4 Eu2 O11 69.9(4) 3_545 . ?
O4 Eu2 H1FA 84.8(18) 4_546 2_656 ?
O4 Eu2 H1FA 70.0(19) 3_545 2_656 ?
O5 Eu2 O4 99.61(16) 7_556 3_545 ?
O5 Eu2 O4 82.48(17) 7_556 4_546 ?
O5 Eu2 O4 99.61(16) 8_556 4_546 ?
O5 Eu2 O4 82.48(17) 8_556 3_545 ?
O5 Eu2 O5 174.0(2) 8_556 7_556 ?
O5 Eu2 O11 112.3(4) 7_556 . ?
O5 Eu2 O11 73.7(4) 8_556 . ?
O5 Eu2 H1FA 45.5(16) 7_556 2_656 ?
O5 Eu2 H1FA 140.0(17) 8_556 2_656 ?
O8 Eu2 O4 140.36(15) . 3_545 ?
O8 Eu2 O4 140.36(15) 2_656 4_546 ?
O8 Eu2 O4 77.10(17) . 4_546 ?
O8 Eu2 O4 77.10(17) 2_656 3_545 ?
O8 Eu2 O5 75.42(16) 2_656 7_556 ?
O8 Eu2 O5 75.42(16) . 8_556 ?
O8 Eu2 O5 99.70(15) . 7_556 ?
O8 Eu2 O5 99.70(15) 2_656 8_556 ?
O8 Eu2 O8 74.8(3) . 2_656 ?
O8 Eu2 O11 131.4(4) . . ?
O8 Eu2 O11 146.8(4) 2_656 . ?
O8 Eu2 H1FA 143.1(18) . 2_656 ?
O8 Eu2 H1FA 101.6(15) 2_656 2_656 ?
O11 Eu2 H1FA 70.0(16) . 2_656 ?
Eu1 O1 Eu1 112.55(15) 7_657 . ?
C8 O1 Eu1 155.4(4) . . ?
C8 O1 Eu1 90.5(3) . 7_657 ?
C8 O2 Eu1 94.8(4) . 7_657 ?
C21 O3 Eu1 163.7(5) . 3_455 ?
C21 O4 Eu2 131.4(4) . 3_455 ?
C20 O5 Eu2 157.5(4) . 7_556 ?
C20 O6 Eu1 132.5(4) . 8_455 ?
C1 O7 Eu1 153.0(4) . 2_656 ?
C1 O8 Eu2 144.1(4) . . ?
Eu1 O9 H9A 109.1 . . ?
Eu1 O9 H9B 109.4 . . ?
H9A O9 H9B 106.4 . . ?
Eu1 O10 H10A 131.4 . . ?
Eu1 O10 H10B 124.1 . . ?
H10A O10 H10B 104.5 . . ?
O7 C1 C2 116.7(5) . . ?
O8 C1 O7 124.1(6) . . ?
O8 C1 C2 119.1(5) . . ?
C3 C2 C1 120.6(5) . . ?
C3 C2 C7 120.2(5) . . ?
C7 C2 C1 118.8(5) . . ?
C2 C3 H3 120.6 . . ?
C2 C3 C4 118.8(5) . . ?
C4 C3 H3 120.6 . . ?
C3 C4 C5 121.5(5) . . ?
C3 C4 C8 118.1(5) . . ?
C5 C4 C8 120.5(5) . . ?
C4 C5 H5 119.6 . . ?
C4 C5 C6 120.8(5) . . ?
C6 C5 H5 119.6 . . ?
C5 C6 C7 116.8(5) . . ?
C5 C6 C9 124.0(5) . . ?
C7 C6 C9 119.2(5) . . ?
C2 C7 C6 121.9(5) . . ?
C2 C7 H7 119.0 . . ?
C6 C7 H7 119.0 . . ?
O1 C8 Eu1 62.8(3) . 7_657 ?
O1 C8 C4 119.4(5) . . ?
O2 C8 Eu1 59.1(3) . 7_657 ?
O2 C8 O1 120.4(5) . . ?
O2 C8 C4 120.1(5) . . ?
C4 C8 Eu1 165.0(4) . 7_657 ?
C10 C9 C6 121.6(5) . . ?
C14 C9 C6 120.7(6) . . ?
C14 C9 C10 117.7(6) . . ?
C9 C10 H10 119.5 . . ?
C11 C10 C9 121.0(6) . . ?
C11 C10 H10 119.5 . . ?
C10 C11 H11 119.8 . . ?
C10 C11 C12 120.5(6) . . ?
C12 C11 H11 119.8 . . ?
Eu2 O11 H11A 163.3 . . ?
C11 C12 H12 119.8 . . ?
C11 C12 C13 120.4(6) . . ?
C13 C12 H12 119.8 . . ?
C12 C13 C14 117.7(6) . . ?
C12 C13 C15 121.8(6) . . ?
C14 C13 C15 120.5(6) . . ?
C9 C14 C13 122.7(6) . . ?
C9 C14 H14 118.6 . . ?
C13 C14 H14 118.6 . . ?
C16 C15 C13 121.1(5) . . ?
C16 C15 C22 117.9(6) . . ?
C22 C15 C13 121.0(5) . . ?
C15 C16 H16 119.4 . . ?
C17 C16 C15 121.2(6) . . ?
C17 C16 H16 119.4 . . ?
C16 C17 C18 120.5(6) . . ?
C16 C17 C21 119.5(5) . . ?
C18 C17 C21 120.0(6) . . ?
C17 C18 H18 120.3 . . ?
C17 C18 C19 119.4(6) . . ?
C19 C18 H18 120.3 . . ?
C18 C19 C20 119.0(5) . . ?
C22 C19 C18 120.1(5) . . ?
C22 C19 C20 120.9(5) . . ?
O5 C20 O6 124.9(5) . . ?
O5 C20 C19 118.4(5) . . ?
O6 C20 C19 116.7(5) . . ?
O3 C21 O4 125.3(6) . . ?
O3 C21 C17 117.7(5) . . ?
O4 C21 C17 116.9(5) . . ?
C15 C22 H22 119.5 . . ?
C19 C22 C15 121.0(6) . . ?
C19 C22 H22 119.5 . . ?
H14A O14 H14B 130.1 . . ?
C1D O12 C1A 117.7(15) . . ?
C1C O13 C1B 117.3(15) . . ?
O12 C1A H1AA 109.8 . . ?
O12 C1A H1AB 109.8 . . ?
O12 C1A C1B 109.4(12) . . ?
H1AA C1A H1AB 108.3 . . ?
C1B C1A H1AA 109.8 . . ?
C1B C1A H1AB 109.8 . . ?
O13 C1B C1A 109.1(12) . . ?
O13 C1B H1BA 109.9 . . ?
O13 C1B H1BB 109.9 . . ?
C1A C1B H1BA 109.9 . . ?
C1A C1B H1BB 109.9 . . ?
H1BA C1B H1BB 108.3 . . ?
O13 C1C H1CA 109.3 . . ?
O13 C1C H1CB 109.3 . . ?
O13 C1C C1D 111.7(12) . . ?
H1CA C1C H1CB 107.9 . . ?
C1D C1C H1CA 109.3 . . ?
C1D C1C H1CB 109.3 . . ?
O12 C1D C1C 111.5(13) . . ?
O12 C1D H1DA 109.3 . . ?
O12 C1D H1DB 109.3 . . ?
C1C C1D H1DA 109.3 . . ?
C1C C1D H1DB 109.3 . . ?
H1DA C1D H1DB 108.0 . . ?
C1E O15 C1H 110.3 . . ?
C1G O16 C1F 110.3 . . ?
O15 C1E H1EA 109.6 . . ?
O15 C1E H1EB 109.6 . . ?
O15 C1E C1F 110.3 . . ?
H1EA C1E H1EB 108.1 . . ?
C1F C1E H1EA 109.6 . . ?
C1F C1E H1EB 109.6 . . ?
O16 C1F C1E 110.7 . . ?
O16 C1F H1FA 109.5 . . ?
O16 C1F H1FB 109.5 . . ?
C1E C1F H1FA 109.5 . . ?
C1E C1F H1FB 109.5 . . ?
H1FA C1F H1FB 108.1 . . ?
O16 C1G H1GA 109.6 . . ?
O16 C1G H1GB 109.6 . . ?
O16 C1G C1H 110.4 . . ?
H1GA C1G H1GB 108.1 . . ?
C1H C1G H1GA 109.6 . . ?
C1H C1G H1GB 109.6 . . ?
O15 C1H C1G 110.7 . . ?
O15 C1H H1HA 109.5 . . ?
O15 C1H H1HB 109.5 . . ?
C1G C1H H1HA 109.5 . . ?
C1G C1H H1HB 109.5 . . ?
H1HA C1H H1HB 108.1 . . ?

loop_
_geom_bond_atom_site_label_1
_geom_bond_atom_site_label_2
_geom_bond_distance
_geom_bond_site_symmetry_2
_geom_bond_publ_flag
Eu1 Eu1 4.1824(6) 7_657 ?
Eu1 O1 2.514(4) 7_657 ?
Eu1 O1 2.515(4) . ?
Eu1 O2 2.433(5) 7_657 ?
Eu1 O3 2.295(4) 3_545 ?
Eu1 O6 2.360(4) 8_556 ?
Eu1 O7 2.245(4) 2_656 ?
Eu1 O9 2.459(6) . ?
Eu1 O10 2.419(5) . ?
Eu1 C8 2.827(5) 7_657 ?
Eu2 O4 2.362(4) 4_546 ?
Eu2 O4 2.362(4) 3_545 ?
Eu2 O5 2.346(4) 8_556 ?
Eu2 O5 2.346(4) 7_556 ?
Eu2 O8 2.346(5) . ?
Eu2 O8 2.346(5) 2_656 ?
Eu2 O11 2.473(12) . ?
Eu2 H1FA 1.954(19) 2_656 ?
O1 C8 1.271(7) . ?
O2 C8 1.250(7) . ?
O3 C21 1.244(7) . ?
O4 C21 1.259(8) . ?
O5 C20 1.242(8) . ?
O6 C20 1.270(7) . ?
O7 C1 1.257(7) . ?
O8 C1 1.231(8) . ?
O9 H9A 0.8506 . ?
O9 H9B 0.8499 . ?
O10 H10A 0.8502 . ?
O10 H10B 0.8498 . ?
C1 C2 1.495(8) . ?
C2 C3 1.374(8) . ?
C2 C7 1.391(8) . ?
C3 H3 0.9500 . ?
C3 C4 1.381(9) . ?
C4 C5 1.392(8) . ?
C4 C8 1.500(8) . ?
C5 H5 0.9500 . ?
C5 C6 1.393(8) . ?
C6 C7 1.405(8) . ?
C6 C9 1.495(8) . ?
C7 H7 0.9500 . ?
C9 C10 1.399(9) . ?
C9 C14 1.385(9) . ?
C10 H10 0.9500 . ?
C10 C11 1.377(9) . ?
C11 H11 0.9500 . ?
C11 C12 1.388(9) . ?
O11 H11A 0.8697 . ?
C12 H12 0.9500 . ?
C12 C13 1.398(9) . ?
C13 C14 1.403(9) . ?
C13 C15 1.484(9) . ?
C14 H14 0.9500 . ?
C15 C16 1.395(9) . ?
C15 C22 1.405(8) . ?
C16 H16 0.9500 . ?
C16 C17 1.383(9) . ?
C17 C18 1.388(8) . ?
C17 C21 1.510(8) . ?
C18 H18 0.9500 . ?
C18 C19 1.392(9) . ?
C19 C20 1.513(8) . ?
C19 C22 1.389(9) . ?
C22 H22 0.9500 . ?
O14 H14A 0.8503 . ?
O14 H14B 0.8500 . ?
O12 C1A 1.463(13) . ?
O12 C1D 1.459(13) . ?
O13 C1B 1.465(13) . ?
O13 C1C 1.456(13) . ?
C1A H1AA 0.9900 . ?
C1A H1AB 0.9900 . ?
C1A C1B 1.495(14) . ?
C1B H1BA 0.9900 . ?
C1B H1BB 0.9900 . ?
C1C H1CA 0.9900 . ?
C1C H1CB 0.9900 . ?
C1C C1D 1.491(14) . ?
C1D H1DA 0.9900 . ?
C1D H1DB 0.9900 . ?
O15 C1E 1.4285 . ?
O15 C1H 1.4334 . ?
O16 C1F 1.4330 . ?
O16 C1G 1.4279 . ?
C1E H1EA 0.9900 . ?
C1E H1EB 0.9900 . ?
C1E C1F 1.5097 . ?
C1F H1FA 0.9900 . ?
C1F H1FB 0.9900 . ?
C1G H1GA 0.9900 . ?
C1G H1GB 0.9900 . ?
C1G C1H 1.5093 . ?
C1H H1HA 0.9900 . ?
C1H H1HB 0.9900 . ?

loop_
_geom_hbond_atom_site_label_D
_geom_hbond_atom_site_label_H
_geom_hbond_atom_site_label_A
_geom_hbond_distance_DH
_geom_hbond_distance_HA
_geom_hbond_distance_DA
_geom_hbond_angle_DHA
_geom_hbond_site_symmetry_A
_geom_hbond_publ_flag
O9 H9A O12 0.85 2.10 2.796(18) 138.3 8 yes
O10 H10A O13 0.85 1.84 2.693(14) 179.2 2_656 yes
O10 H10B O6 0.85 1.94 2.740(7) 156.3 2_656 yes
O14 H14A O15 0.85 1.57 2.30(4) 142.4 5_657 yes

loop_
_geom_torsion_atom_site_label_1
_geom_torsion_atom_site_label_2
_geom_torsion_atom_site_label_3
_geom_torsion_atom_site_label_4
_geom_torsion
_geom_torsion_site_symmetry_1
_geom_torsion_site_symmetry_2
_geom_torsion_site_symmetry_3
_geom_torsion_site_symmetry_4
_geom_torsion_publ_flag
Eu1 O1 C8 Eu1 -159.8(10) . . . 7_657 ?
Eu1 O1 C8 O2 -146.1(8) . . . . ?
Eu1 O1 C8 O2 13.6(7) 7_657 . . . ?
Eu1 O1 C8 C4 -163.2(5) 7_657 . . . ?
Eu1 O1 C8 C4 37.1(13) . . . . ?
Eu1 O2 C8 O1 -14.1(7) 7_657 . . . ?
Eu1 O2 C8 C4 162.6(5) 7_657 . . . ?
Eu1 O3 C21 O4 -71.9(19) 3_455 . . . ?
Eu1 O3 C21 C17 109.0(15) 3_455 . . . ?
Eu1 O6 C20 O5 58.5(9) 8_455 . . . ?
Eu1 O6 C20 C19 -123.0(5) 8_455 . . . ?
Eu1 O7 C1 O8 -21.4(14) 2_656 . . . ?
Eu1 O7 C1 C2 156.1(7) 2_656 . . . ?
Eu2 O4 C21 O3 -16.3(11) 3_455 . . . ?
Eu2 O4 C21 C17 162.7(4) 3_455 . . . ?
Eu2 O5 C20 O6 -48.9(15) 7_556 . . . ?
Eu2 O5 C20 C19 132.6(9) 7_556 . . . ?
Eu2 O8 C1 O7 58.6(10) . . . . ?
Eu2 O8 C1 C2 -118.8(6) . . . . ?
O7 C1 C2 C3 -172.6(6) . . . . ?
O7 C1 C2 C7 0.4(8) . . . . ?
O8 C1 C2 C3 5.0(9) . . . . ?
O8 C1 C2 C7 178.0(6) . . . . ?
C1 C2 C3 C4 173.9(5) . . . . ?
C1 C2 C7 C6 -174.8(6) . . . . ?
C2 C3 C4 C5 1.1(9) . . . . ?
C2 C3 C4 C8 -179.3(5) . . . . ?
C3 C2 C7 C6 -1.7(9) . . . . ?
C3 C4 C5 C6 -2.4(10) . . . . ?
C3 C4 C8 Eu1 -68.4(17) . . . 7_657 ?
C3 C4 C8 O1 25.8(9) . . . . ?
C3 C4 C8 O2 -150.9(7) . . . . ?
C4 C5 C6 C7 1.6(9) . . . . ?
C4 C5 C6 C9 -175.5(6) . . . . ?
C5 C4 C8 Eu1 111.3(15) . . . 7_657 ?
C5 C4 C8 O1 -154.5(6) . . . . ?
C5 C4 C8 O2 28.7(9) . . . . ?
C5 C6 C7 C2 0.4(9) . . . . ?
C5 C6 C9 C10 0.9(10) . . . . ?
C5 C6 C9 C14 -179.4(6) . . . . ?
C6 C9 C10 C11 -179.3(7) . . . . ?
C6 C9 C14 C13 179.6(6) . . . . ?
C7 C2 C3 C4 1.0(9) . . . . ?
C7 C6 C9 C10 -176.2(6) . . . . ?
C7 C6 C9 C14 3.5(9) . . . . ?
C8 C4 C5 C6 177.9(6) . . . . ?
C9 C6 C7 C2 177.7(6) . . . . ?
C9 C10 C11 C12 -0.1(11) . . . . ?
C10 C9 C14 C13 -0.7(10) . . . . ?
C10 C11 C12 C13 -1.2(11) . . . . ?
C11 C12 C13 C14 1.5(11) . . . . ?
C11 C12 C13 C15 -178.9(7) . . . . ?
C12 C13 C14 C9 -0.6(11) . . . . ?
C12 C13 C15 C16 -37.4(10) . . . . ?
C12 C13 C15 C22 142.9(7) . . . . ?
C13 C15 C16 C17 -179.6(7) . . . . ?
C13 C15 C22 C19 -179.8(6) . . . . ?
C14 C9 C10 C11 1.0(10) . . . . ?
C14 C13 C15 C16 142.2(7) . . . . ?
C14 C13 C15 C22 -37.5(10) . . . . ?
C15 C13 C14 C9 179.8(6) . . . . ?
C15 C16 C17 C18 -1.3(11) . . . . ?
C15 C16 C17 C21 177.4(6) . . . . ?
C16 C15 C22 C19 0.4(10) . . . . ?
C16 C17 C18 C19 1.7(10) . . . . ?
C16 C17 C21 O3 9.3(10) . . . . ?
C16 C17 C21 O4 -169.8(6) . . . . ?
C17 C18 C19 C20 -179.9(6) . . . . ?
C17 C18 C19 C22 -1.0(10) . . . . ?
C18 C17 C21 O3 -172.0(6) . . . . ?
C18 C17 C21 O4 8.9(10) . . . . ?
C18 C19 C20 O5 20.3(9) . . . . ?
C18 C19 C20 O6 -158.3(6) . . . . ?
C18 C19 C22 C15 0.0(10) . . . . ?
C20 C19 C22 C15 178.9(6) . . . . ?
C21 C17 C18 C19 -177.0(6) . . . . ?
C22 C15 C16 C17 0.2(10) . . . . ?
C22 C19 C20 O5 -158.5(6) . . . . ?
C22 C19 C20 O6 22.8(9) . . . . ?
O12 C1A C1B O13 -53(2) . . . . ?
O13 C1C C1D O12 43(3) . . . . ?
C1A O12 C1D C1C -49(3) . . . . ?
C1B O13 C1C C1D -50(3) . . . . ?
C1C O13 C1B C1A 55(3) . . . . ?
C1D O12 C1A C1B 54(3) . . . . ?
O15 C1E C1F O16 57.6 . . . . ?
O16 C1G C1H O15 -57.6 . . . . ?
C1E O15 C1H C1G 57.6 . . . . ?
C1F O16 C1G C1H 57.3 . . . . ?
C1G O16 C1F C1E -57.6 . . . . ?
C1H O15 C1E C1F -57.4 . . . . ?
